data_7247207
loop_
_publ_author_name
'Dogaru, Andreea'
'Apostol, Adrian A.'
'Maxim, Catalin'
'Raduca, Mihai'
'Novikov, Alexander S.'
'Nicolescu, Alina'
'Deleanu, Calin'
'Nica, Simona'
'Andruh, Marius'

_publ_section_title
;
 Halogen bonded supramolecular assemblies constructed from azulene
 derivatives and perfluorinated di-/triiodobenzenes
;
_journal_issue 37
_journal_name_full CrystEngComm
_journal_page_first 5243
_journal_page_last 5261
_journal_paper_doi 10.1039/D3CE00752A
_journal_volume 25
_journal_year 2023
_chemical_formula_moiety 'C20 H14 N2, C6 F4 I2'
_chemical_formula_sum 'C26 H14 F4 I2 N2'
_chemical_formula_weight 684.19
_space_group_crystal_system monoclinic
_space_group_IT_number 15
_space_group_name_Hall '-C 2yc'
_space_group_name_H-M_alt 'C 1 2/c 1'
_atom_sites_solution_hydrogens geom
_audit_creation_date 2023-08-11
_audit_creation_method
;
Olex2 1.5
(compiled 2023.03.06 svn.rbb2c1857 for OlexSys, GUI svn.r6748)
;
_audit_update_record
;
2023-08-11 deposited with the CCDC.	2023-08-15 downloaded from the CCDC.
;
_cell_angle_alpha 90
_cell_angle_beta 91.377(3)
_cell_angle_gamma 90
_cell_formula_units_Z 8
_cell_length_a 29.4440(8)
_cell_length_b 8.5268(2)
_cell_length_c 18.3966(5)
_cell_measurement_reflns_used 12558
_cell_measurement_temperature 293(2)
_cell_measurement_theta_max 30.1
_cell_measurement_theta_min 1.9
_cell_volume 4617.4(2)
_computing_molecular_graphics 'Olex2 1.5 (Dolomanov et al., 2009)'
_computing_publication_material 'Olex2 1.5 (Dolomanov et al., 2009)'
_computing_structure_refinement 'SHELXL 2018/3 (Sheldrick, 2015)'
_diffrn_ambient_temperature 293(2)
_diffrn_measured_fraction_theta_full 0.992
_diffrn_measured_fraction_theta_max 0.992
_diffrn_measurement_device 'four-circle diffractometer'
_diffrn_measurement_device_type 'XtaLAB Synergy, Single source at offset/far, HyPix'
_diffrn_measurement_method '\w scans'
_diffrn_radiation_type MoK\a
_diffrn_radiation_wavelength 0.71073
_diffrn_reflns_av_R_equivalents 0.0229
_diffrn_reflns_av_unetI/netI 0.0259
_diffrn_reflns_Laue_measured_fraction_full 0.992
_diffrn_reflns_Laue_measured_fraction_max 0.992
_diffrn_reflns_limit_h_max 34
_diffrn_reflns_limit_h_min -34
_diffrn_reflns_limit_k_max 10
_diffrn_reflns_limit_k_min -10
_diffrn_reflns_limit_l_max 21
_diffrn_reflns_limit_l_min -21
_diffrn_reflns_number 10464
_diffrn_reflns_point_group_measured_fraction_full 0.992
_diffrn_reflns_point_group_measured_fraction_max 0.992
_diffrn_reflns_theta_full 24.997
_diffrn_reflns_theta_max 24.997
_diffrn_reflns_theta_min 2.215
_exptl_absorpt_coefficient_mu 2.774
_exptl_absorpt_correction_T_max 0.9967
_exptl_absorpt_correction_T_min 0.9521
_exptl_absorpt_correction_type multi-scan
_exptl_absorpt_process_details
;
CrysAlisPro 1.171.42.73a (Rigaku Oxford Diffraction, 2022)
Empirical absorption correction using spherical harmonics,
implemented in SCALE3 ABSPACK scaling algorithm.
;
_exptl_crystal_colour red
_exptl_crystal_colour_primary red
_exptl_crystal_density_diffrn 1.968
_exptl_crystal_description prism
_exptl_crystal_F_000 2608
_exptl_crystal_size_max 0.21
_exptl_crystal_size_mid 0.16
_exptl_crystal_size_min 0.12
_refine_diff_density_max 0.356
_refine_diff_density_min -0.402
_refine_diff_density_rms 0.060
_refine_ls_extinction_coef 0.00023(3)
_refine_ls_extinction_expression Fc^*^=kFc[1+0.001xFc^2^\l^3^/sin(2\q)]^-1/4^
_refine_ls_extinction_method 'SHELXL-2018/3 (Sheldrick 2018)'
_refine_ls_goodness_of_fit_ref 1.041
_refine_ls_hydrogen_treatment constr
_refine_ls_matrix_type full
_refine_ls_number_parameters 308
_refine_ls_number_reflns 4025
_refine_ls_number_restraints 0
_refine_ls_restrained_S_all 1.041
_refine_ls_R_factor_all 0.0217
_refine_ls_R_factor_gt 0.0189
_refine_ls_shift/su_max 0.002
_refine_ls_shift/su_mean 0.000
_refine_ls_structure_factor_coef Fsqd
_refine_ls_weighting_details 'w=1/[\s^2^(Fo^2^)+(0.0222P)^2^+1.4491P] where P=(Fo^2^+2Fc^2^)/3'
_refine_ls_weighting_scheme calc
_refine_ls_wR_factor_gt 0.0469
_refine_ls_wR_factor_ref 0.0479
_reflns_Friedel_coverage 0.000
_reflns_number_gt 3642
_reflns_number_total 4025
_reflns_threshold_expression 'I > 2\s(I)'
_cod_data_source_file d3ce00752a2.cif
_cod_data_source_block crystal6
_cod_depositor_comments 'Adding full bibliography for 7247205--7247211.cif.'
_cod_database_code 7247207
_shelx_shelxl_version_number 2018/3
_shelx_space_group_comment
;
The symmetry employed for this shelxl refinement is uniquely defined
by the following loop, which should always be used as a source of
symmetry information in preference to the above space-group names.
They are only intended as comments.
;
_olex2_refinement_description
;
1. Fixed Uiso
 At 1.2 times of:
  All C(H) groups
2.a Aromatic/amide H refined with riding coordinates:
 C4(H4), C1(H1), C6(H6), C20(H20), C7(H7), C5(H5), C8(H8), C19(H19), C12(H12),
 C15(H15), C14(H14), C13(H13), C17(H17), C18(H18)
;
_olex2_submission_special_instructions 'No special instructions were received'

loop_
_space_group_symop_operation_xyz
'x, y, z'
'-x, y, -z+1/2'
'x+1/2, y+1/2, z'
'-x+1/2, y+1/2, -z+1/2'
'-x, -y, -z'
'x, -y, z-1/2'
'-x+1/2, -y+1/2, -z'
'x+1/2, -y+1/2, z-1/2'

loop_
_atom_site_label
_atom_site_type_symbol
_atom_site_fract_x
_atom_site_fract_y
_atom_site_fract_z
_atom_site_U_iso_or_equiv
_atom_site_adp_type
_atom_site_occupancy
_atom_site_site_symmetry_order
_atom_site_calc_flag
_atom_site_refinement_flags_posn
_atom_site_refinement_flags_adp
_atom_site_refinement_flags_occupancy
_atom_site_disorder_assembly
_atom_site_disorder_group
I2 I 0.44243(2) 0.70375(2) 0.09358(2) 0.03705(7) Uani 1 1 d . . . . .
I1 I 0.27043(2) 0.16444(2) 0.81675(2) 0.04797(7) Uani 1 1 d . . . . .
F2 F 0.19331(5) 0.06397(19) 1.07496(9) 0.0581(4) Uani 1 1 d . . . . .
F3 F 0.48264(6) 0.72415(16) -0.06816(8) 0.0513(4) Uani 1 1 d . . . . .
F1 F 0.20541(7) 0.0089(2) 0.93529(10) 0.0696(5) Uani 1 1 d . . . . .
F4 F 0.52497(6) 0.95029(17) -0.13874(8) 0.0516(4) Uani 1 1 d . . . . .
C10 C 0.35958(7) 0.0497(3) 0.46972(13) 0.0328(5) Uani 1 1 d . . . . .
C4 C 0.42112(8) -0.1012(3) 0.31282(14) 0.0399(6) Uani 1 1 d . . . . .
H4 H 0.425945 -0.048071 0.269545 0.048 Uiso 1 1 calc R U . . .
C1 C 0.36023(8) 0.1773(3) 0.42194(14) 0.0344(5) Uani 1 1 d . . . . .
H1 H 0.346460 0.273475 0.430600 0.041 Uiso 1 1 calc R U . . .
C3 C 0.39933(7) -0.0162(3) 0.36573(13) 0.0322(5) Uani 1 1 d . . . . .
C25 C 0.49069(8) 0.8601(3) -0.03334(13) 0.0343(5) Uani 1 1 d . . . . .
C11 C 0.33731(7) 0.0553(3) 0.54029(13) 0.0332(5) Uani 1 1 d . . . . .
C21 C 0.25722(8) 0.2186(3) 0.92556(14) 0.0395(6) Uani 1 1 d . . . . .
C9 C 0.38374(7) -0.0743(3) 0.43716(13) 0.0324(5) Uani 1 1 d . . . . .
C6 C 0.43386(9) -0.3644(3) 0.37027(17) 0.0491(7) Uani 1 1 d . . . . .
H6 H 0.448110 -0.459788 0.361845 0.059 Uiso 1 1 calc R U . . .
C23 C 0.22135(8) 0.1587(3) 1.03864(15) 0.0411(6) Uani 1 1 d . . . . .
C20 C 0.43222(8) 0.2590(3) 0.26187(14) 0.0377(6) Uani 1 1 d . . . . .
H20 H 0.456200 0.192702 0.274576 0.045 Uiso 1 1 calc R U . . .
C26 C 0.51298(8) 0.9782(3) -0.06929(12) 0.0342(5) Uani 1 1 d . . . . .
C2 C 0.38432(7) 0.1414(3) 0.35935(13) 0.0328(5) Uani 1 1 d . . . . .
C7 C 0.41261(9) -0.3515(3) 0.43626(17) 0.0502(7) Uani 1 1 d . . . . .
H7 H 0.413635 -0.440776 0.465292 0.060 Uiso 1 1 calc R U . . .
C22 C 0.22798(9) 0.1296(3) 0.96645(15) 0.0426(6) Uani 1 1 d . . . . .
C5 C 0.43684(9) -0.2553(3) 0.31527(16) 0.0466(6) Uani 1 1 d . . . . .
H5 H 0.451421 -0.289480 0.273878 0.056 Uiso 1 1 calc R U . . .
N2 N 0.40448(8) 0.4646(2) 0.18394(12) 0.0451(5) Uani 1 1 d . . . . .
C8 C 0.38997(9) -0.2240(3) 0.46525(15) 0.0410(6) Uani 1 1 d . . . . .
H8 H 0.377053 -0.241499 0.510170 0.049 Uiso 1 1 calc R U . . .
C24 C 0.47696(8) 0.8805(3) 0.03742(13) 0.0329(5) Uani 1 1 d . . . . .
N1 N 0.29377(8) 0.0901(3) 0.67445(12) 0.0496(6) Uani 1 1 d . . . . .
C16 C 0.39166(8) 0.2521(3) 0.29949(13) 0.0326(5) Uani 1 1 d . . . . .
C19 C 0.43652(9) 0.3648(3) 0.20571(14) 0.0418(6) Uani 1 1 d . . . . .
H19 H 0.463856 0.366268 0.181412 0.050 Uiso 1 1 calc R U . . .
C12 C 0.35201(9) -0.0242(3) 0.60248(14) 0.0433(6) Uani 1 1 d . . . . .
H12 H 0.376942 -0.090980 0.600868 0.052 Uiso 1 1 calc R U . . .
C15 C 0.29956(9) 0.1512(3) 0.54857(14) 0.0423(6) Uani 1 1 d . . . . .
H15 H 0.287585 0.205318 0.508632 0.051 Uiso 1 1 calc R U . . .
C14 C 0.27973(9) 0.1669(3) 0.61510(15) 0.0483(7) Uani 1 1 d . . . . .
H14 H 0.255184 0.234797 0.618791 0.058 Uiso 1 1 calc R U . . .
C13 C 0.32933(10) -0.0034(4) 0.66682(15) 0.0516(7) Uani 1 1 d . . . . .
H13 H 0.339731 -0.058799 0.707466 0.062 Uiso 1 1 calc R U . . .
C17 C 0.35837(8) 0.3593(3) 0.27772(14) 0.0398(6) Uani 1 1 d . . . . .
H17 H 0.330857 0.362146 0.301461 0.048 Uiso 1 1 calc R U . . .
C18 C 0.36599(9) 0.4610(3) 0.22119(15) 0.0464(6) Uani 1 1 d . . . . .
H18 H 0.343070 0.531313 0.208120 0.056 Uiso 1 1 calc R U . . .

loop_
_atom_site_aniso_label
_atom_site_aniso_U_11
_atom_site_aniso_U_22
_atom_site_aniso_U_33
_atom_site_aniso_U_23
_atom_site_aniso_U_13
_atom_site_aniso_U_12
I2 0.04362(10) 0.03249(10) 0.03525(11) 0.00649(6) 0.00545(7) -0.00159(6)
I1 0.05339(12) 0.06003(13) 0.03079(11) -0.00009(8) 0.00706(8) 0.00783(8)
F2 0.0618(9) 0.0618(10) 0.0515(10) 0.0089(8) 0.0177(8) -0.0118(8)
F3 0.0791(11) 0.0344(8) 0.0408(9) -0.0105(7) 0.0131(8) -0.0132(7)
F1 0.0911(13) 0.0635(11) 0.0544(11) -0.0130(9) 0.0109(10) -0.0258(10)
F4 0.0770(10) 0.0473(8) 0.0315(8) -0.0077(7) 0.0205(8) -0.0114(8)
C10 0.0327(11) 0.0343(12) 0.0314(13) 0.0036(10) 0.0023(10) -0.0037(10)
C4 0.0474(13) 0.0364(13) 0.0360(14) -0.0028(11) 0.0048(11) -0.0024(11)
C1 0.0391(12) 0.0308(12) 0.0336(14) 0.0001(10) 0.0047(11) 0.0027(10)
C3 0.0335(11) 0.0323(12) 0.0307(13) -0.0025(10) 0.0017(10) -0.0051(10)
C25 0.0453(13) 0.0274(11) 0.0304(13) -0.0020(10) 0.0045(11) -0.0012(10)
C11 0.0353(11) 0.0329(12) 0.0314(13) 0.0007(10) 0.0021(10) -0.0061(10)
C21 0.0440(13) 0.0441(14) 0.0308(14) 0.0020(11) 0.0069(11) 0.0092(11)
C9 0.0312(10) 0.0326(12) 0.0336(13) 0.0020(10) 0.0021(10) -0.0038(9)
C6 0.0539(15) 0.0312(13) 0.062(2) -0.0070(13) -0.0016(14) 0.0056(12)
C23 0.0416(13) 0.0436(14) 0.0385(15) 0.0069(12) 0.0094(12) 0.0029(11)
C20 0.0423(12) 0.0327(12) 0.0384(15) 0.0033(11) 0.0102(11) 0.0009(11)
C26 0.0431(12) 0.0359(12) 0.0240(12) -0.0007(10) 0.0079(10) 0.0018(10)
C2 0.0355(11) 0.0320(12) 0.0310(13) 0.0031(10) 0.0028(10) -0.0019(10)
C7 0.0606(16) 0.0316(13) 0.0583(19) 0.0077(13) -0.0031(15) 0.0006(12)
C22 0.0488(14) 0.0383(13) 0.0409(15) -0.0043(12) 0.0042(12) -0.0009(12)
C5 0.0530(15) 0.0394(13) 0.0475(17) -0.0116(13) 0.0055(13) 0.0025(12)
N2 0.0589(13) 0.0385(11) 0.0385(13) 0.0082(10) 0.0106(11) -0.0032(10)
C8 0.0495(14) 0.0344(13) 0.0394(15) 0.0057(11) 0.0046(12) -0.0029(11)
C24 0.0400(12) 0.0286(11) 0.0302(13) 0.0057(10) 0.0056(10) 0.0003(10)
N1 0.0618(14) 0.0564(14) 0.0310(13) 0.0043(11) 0.0124(11) 0.0000(12)
C16 0.0423(12) 0.0294(11) 0.0263(12) -0.0017(10) 0.0029(10) -0.0031(10)
C19 0.0479(14) 0.0372(13) 0.0412(15) 0.0038(11) 0.0175(12) -0.0018(12)
C12 0.0462(13) 0.0486(15) 0.0350(15) 0.0079(12) 0.0032(12) 0.0048(12)
C15 0.0467(13) 0.0516(15) 0.0289(14) 0.0086(12) 0.0059(11) 0.0054(12)
C14 0.0517(15) 0.0558(17) 0.0378(16) 0.0035(13) 0.0118(13) 0.0078(13)
C13 0.0648(17) 0.0598(17) 0.0301(15) 0.0127(13) -0.0001(13) -0.0010(15)
C17 0.0398(12) 0.0422(13) 0.0376(15) 0.0033(11) 0.0079(11) -0.0021(11)
C18 0.0479(14) 0.0416(14) 0.0498(17) 0.0125(13) 0.0003(13) 0.0029(12)

loop_
_atom_type_symbol
_atom_type_description
_atom_type_scat_dispersion_real
_atom_type_scat_dispersion_imag
_atom_type_scat_source
C C 0.0033 0.0016 'International Tables Vol C Tables 4.2.6.8 and 6.1.1.4'
H H 0.0000 0.0000 'International Tables Vol C Tables 4.2.6.8 and 6.1.1.4'
F F 0.0171 0.0103 'International Tables Vol C Tables 4.2.6.8 and 6.1.1.4'
I I -0.4742 1.8119 'International Tables Vol C Tables 4.2.6.8 and 6.1.1.4'
N N 0.0061 0.0033 'International Tables Vol C Tables 4.2.6.8 and 6.1.1.4'

loop_
_geom_angle_atom_site_label_1
_geom_angle_atom_site_label_2
_geom_angle_atom_site_label_3
_geom_angle
_geom_angle_site_symmetry_1
_geom_angle_site_symmetry_3
_geom_angle_publ_flag
C1 C10 C11 122.9(2) . . ?
C1 C10 C9 107.5(2) . . ?
C9 C10 C11 129.6(2) . . ?
C3 C4 H4 115.5 . . ?
C3 C4 C5 129.1(3) . . ?
C5 C4 H4 115.5 . . ?
C10 C1 H1 124.4 . . ?
C10 C1 C2 111.2(2) . . ?
C2 C1 H1 124.4 . . ?
C4 C3 C9 127.3(2) . . ?
C4 C3 C2 125.9(2) . . ?
C2 C3 C9 106.63(19) . . ?
F3 C25 C26 118.8(2) . . ?
F3 C25 C24 120.3(2) . . ?
C26 C25 C24 120.8(2) . . ?
C12 C11 C10 125.1(2) . . ?
C12 C11 C15 115.5(2) . . ?
C15 C11 C10 119.4(2) . . ?
C23 C21 I1 121.90(18) 7_557 . ?
C23 C21 C22 116.1(2) 7_557 . ?
C22 C21 I1 121.98(19) . . ?
C10 C9 C3 107.12(19) . . ?
C8 C9 C10 126.4(2) . . ?
C8 C9 C3 126.5(2) . . ?
C7 C6 H6 115.5 . . ?
C5 C6 H6 115.5 . . ?
C5 C6 C7 128.9(3) . . ?
F2 C23 C21 119.8(2) . 7_557 ?
F2 C23 C22 118.4(2) . . ?
C22 C23 C21 121.7(2) . 7_557 ?
C16 C20 H20 120.2 . . ?
C19 C20 H20 120.2 . . ?
C19 C20 C16 119.6(2) . . ?
F4 C26 C25 117.5(2) . . ?
F4 C26 C24 120.0(2) . 5_675 ?
C24 C26 C25 122.5(2) 5_675 . ?
C1 C2 C3 107.6(2) . . ?
C1 C2 C16 124.2(2) . . ?
C3 C2 C16 128.3(2) . . ?
C6 C7 H7 115.5 . . ?
C6 C7 C8 129.1(3) . . ?
C8 C7 H7 115.5 . . ?
F1 C22 C21 119.7(2) . . ?
F1 C22 C23 118.1(2) . . ?
C23 C22 C21 122.2(2) . . ?
C4 C5 H5 115.4 . . ?
C6 C5 C4 129.3(3) . . ?
C6 C5 H5 115.4 . . ?
C19 N2 C18 115.9(2) . . ?
C9 C8 C7 129.6(3) . . ?
C9 C8 H8 115.2 . . ?
C7 C8 H8 115.2 . . ?
C25 C24 I2 121.87(17) . . ?
C26 C24 I2 121.49(17) 5_675 . ?
C26 C24 C25 116.6(2) 5_675 . ?
C13 N1 C14 116.1(2) . . ?
C20 C16 C2 122.8(2) . . ?
C17 C16 C20 115.8(2) . . ?
C17 C16 C2 121.5(2) . . ?
C20 C19 H19 117.7 . . ?
N2 C19 C20 124.6(2) . . ?
N2 C19 H19 117.7 . . ?
C11 C12 H12 120.2 . . ?
C13 C12 C11 119.6(2) . . ?
C13 C12 H12 120.2 . . ?
C11 C15 H15 119.6 . . ?
C14 C15 C11 120.8(3) . . ?
C14 C15 H15 119.6 . . ?
N1 C14 C15 123.5(3) . . ?
N1 C14 H14 118.2 . . ?
C15 C14 H14 118.2 . . ?
N1 C13 C12 124.5(3) . . ?
N1 C13 H13 117.8 . . ?
C12 C13 H13 117.8 . . ?
C16 C17 H17 119.8 . . ?
C18 C17 C16 120.3(2) . . ?
C18 C17 H17 119.8 . . ?
N2 C18 C17 123.8(2) . . ?
N2 C18 H18 118.1 . . ?
C17 C18 H18 118.1 . . ?

loop_
_geom_bond_atom_site_label_1
_geom_bond_atom_site_label_2
_geom_bond_distance
_geom_bond_site_symmetry_2
_geom_bond_publ_flag
I2 C24 2.103(2) . ?
I1 C21 2.100(3) . ?
F2 C23 1.345(3) . ?
F3 C25 1.343(3) . ?
F1 C22 1.346(3) . ?
F4 C26 1.355(3) . ?
C10 C1 1.399(3) . ?
C10 C11 1.469(3) . ?
C10 C9 1.415(3) . ?
C4 H4 0.9300 . ?
C4 C3 1.384(3) . ?
C4 C5 1.393(4) . ?
C1 H1 0.9300 . ?
C1 C2 1.401(3) . ?
C3 C9 1.487(3) . ?
C3 C2 1.418(3) . ?
C25 C26 1.379(3) . ?
C25 C24 1.383(3) . ?
C11 C12 1.390(3) . ?
C11 C15 1.391(3) . ?
C21 C23 1.380(4) 7_557 ?
C21 C22 1.384(4) . ?
C9 C8 1.388(3) . ?
C6 H6 0.9300 . ?
C6 C7 1.384(4) . ?
C6 C5 1.379(4) . ?
C23 C22 1.370(4) . ?
C20 H20 0.9300 . ?
C20 C16 1.396(3) . ?
C20 C19 1.380(3) . ?
C26 C24 1.370(3) 5_675 ?
C2 C16 1.471(3) . ?
C7 H7 0.9300 . ?
C7 C8 1.389(4) . ?
C5 H5 0.9300 . ?
N2 C19 1.325(3) . ?
N2 C18 1.339(3) . ?
C8 H8 0.9300 . ?
N1 C14 1.330(4) . ?
N1 C13 1.326(4) . ?
C16 C17 1.392(3) . ?
C19 H19 0.9300 . ?
C12 H12 0.9300 . ?
C12 C13 1.385(4) . ?
C15 H15 0.9300 . ?
C15 C14 1.375(4) . ?
C14 H14 0.9300 . ?
C13 H13 0.9300 . ?
C17 H17 0.9300 . ?
C17 C18 1.377(4) . ?
C18 H18 0.9300 . ?

loop_
_geom_torsion_atom_site_label_1
_geom_torsion_atom_site_label_2
_geom_torsion_atom_site_label_3
_geom_torsion_atom_site_label_4
_geom_torsion
_geom_torsion_site_symmetry_1
_geom_torsion_site_symmetry_2
_geom_torsion_site_symmetry_3
_geom_torsion_site_symmetry_4
_geom_torsion_publ_flag
I1 C21 C22 F1 -3.3(3) . . . . ?
I1 C21 C22 C23 176.0(2) . . . . ?
F2 C23 C22 F1 1.1(4) . . . . ?
F2 C23 C22 C21 -178.2(2) . . . . ?
F3 C25 C26 F4 0.9(3) . . . . ?
F3 C25 C26 C24 -179.1(2) . . . 5_675 ?
F3 C25 C24 I2 -0.8(3) . . . . ?
F3 C25 C24 C26 179.2(2) . . . 5_675 ?
C10 C1 C2 C3 1.0(3) . . . . ?
C10 C1 C2 C16 -178.9(2) . . . . ?
C10 C11 C12 C13 176.9(2) . . . . ?
C10 C11 C15 C14 -175.8(2) . . . . ?
C10 C9 C8 C7 179.1(3) . . . . ?
C4 C3 C9 C10 -174.5(2) . . . . ?
C4 C3 C9 C8 2.9(4) . . . . ?
C4 C3 C2 C1 174.3(2) . . . . ?
C4 C3 C2 C16 -5.7(4) . . . . ?
C1 C10 C11 C12 -146.9(3) . . . . ?
C1 C10 C11 C15 30.3(3) . . . . ?
C1 C10 C9 C3 -0.3(3) . . . . ?
C1 C10 C9 C8 -177.7(2) . . . . ?
C1 C2 C16 C20 142.3(3) . . . . ?
C1 C2 C16 C17 -36.6(4) . . . . ?
C3 C4 C5 C6 1.7(5) . . . . ?
C3 C9 C8 C7 2.2(4) . . . . ?
C3 C2 C16 C20 -37.6(4) . . . . ?
C3 C2 C16 C17 143.5(3) . . . . ?
C11 C10 C1 C2 179.0(2) . . . . ?
C11 C10 C9 C3 -179.7(2) . . . . ?
C11 C10 C9 C8 2.9(4) . . . . ?
C11 C12 C13 N1 -0.6(5) . . . . ?
C11 C15 C14 N1 -2.1(5) . . . . ?
C21 C23 C22 F1 -179.2(2) 7_557 . . . ?
C21 C23 C22 C21 1.5(5) 7_557 . . . ?
C9 C10 C1 C2 -0.4(3) . . . . ?
C9 C10 C11 C12 32.4(4) . . . . ?
C9 C10 C11 C15 -150.4(2) . . . . ?
C9 C3 C2 C1 -1.1(3) . . . . ?
C9 C3 C2 C16 178.8(2) . . . . ?
C6 C7 C8 C9 -2.2(5) . . . . ?
C23 C21 C22 F1 179.3(2) 7_557 . . . ?
C23 C21 C22 C23 -1.4(4) 7_557 . . . ?
C20 C16 C17 C18 1.5(4) . . . . ?
C26 C25 C24 I2 179.49(18) . . . . ?
C26 C25 C24 C26 -0.5(4) . . . 5_675 ?
C2 C3 C9 C10 0.9(2) . . . . ?
C2 C3 C9 C8 178.3(2) . . . . ?
C2 C16 C17 C18 -179.6(2) . . . . ?
C7 C6 C5 C4 3.3(5) . . . . ?
C5 C4 C3 C9 -5.6(4) . . . . ?
C5 C4 C3 C2 179.8(3) . . . . ?
C5 C6 C7 C8 -2.2(5) . . . . ?
C24 C25 C26 F4 -179.3(2) . . . . ?
C24 C25 C26 C24 0.6(4) . . . 5_675 ?
C16 C20 C19 N2 0.4(4) . . . . ?
C16 C17 C18 N2 0.2(4) . . . . ?
C19 C20 C16 C2 179.3(2) . . . . ?
C19 C20 C16 C17 -1.8(4) . . . . ?
C19 N2 C18 C17 -1.6(4) . . . . ?
C12 C11 C15 C14 1.7(4) . . . . ?
C15 C11 C12 C13 -0.5(4) . . . . ?
C14 N1 C13 C12 0.3(4) . . . . ?
C13 N1 C14 C15 1.1(4) . . . . ?
C18 N2 C19 C20 1.3(4) . . . . ?
